data_4110275
loop_
_publ_author_name
'Jong Woo Han'
'Craig L. Hill'

_publ_contact_author_address
;
Department of Chemistry
Emory University
1515 Dickey Dr.
Atlanta, GA 30322
United States of America
;
_publ_contact_author_email chill@emory.edu
_publ_contact_author_name 'Professor Craig L. Hill'
_publ_section_title
;
 A Coordination Network That Catalyzes O2-Based Oxidations
;
_journal_name_full 'Journal of the American Chemical Society'
_journal_page_first 15094
_journal_page_last 15095
_journal_paper_doi 10.1021/ja069319v
_journal_volume 129
_journal_year 2007
_chemical_formula_moiety 'C45.50 H41 N6.50 O28.25 Tb V6'
_chemical_formula_sum 'C45.5 H41 N6.5 O28.25 Tb V6'
_chemical_formula_weight 1595.41
_chemical_name_common Tb1
_space_group_IT_number 14
_symmetry_cell_setting monoclinic
_symmetry_space_group_name_Hall '-P 2ybc'
_symmetry_space_group_name_H-M 'P 1 21/c 1'
_atom_sites_solution_hydrogens geom
_atom_sites_solution_primary direct
_atom_sites_solution_secondary difmap
_audit_creation_method SHELXL-97
_cell_angle_alpha 90.00
_cell_angle_beta 93.923(5)
_cell_angle_gamma 90.00
_cell_formula_units_Z 4
_cell_length_a 13.102(4)
_cell_length_b 26.279(9)
_cell_length_c 26.104(6)
_cell_measurement_reflns_used 1348
_cell_measurement_temperature 173(2)
_cell_measurement_theta_max 17.70
_cell_measurement_theta_min 2.20
_cell_volume 8967(5)
_computing_cell_refinement 'Bruker SMART'
_computing_data_collection 'Bruker SMART'
_computing_data_reduction 'Bruker SAINT'
_computing_molecular_graphics 'Bruker SHELXTL'
_computing_publication_material 'Bruker SHELXTL'
_computing_structure_refinement 'SHELXL-97 (Sheldrick, 1997)'
_computing_structure_solution 'SHELXS-97 (Sheldrick, 1990)'
_diffrn_ambient_temperature 173(2)
_diffrn_measured_fraction_theta_full 1.000
_diffrn_measured_fraction_theta_max 1.000
_diffrn_measurement_device_type 'CCD area detector'
_diffrn_measurement_method 'phi and omega scans'
_diffrn_radiation_monochromator graphite
_diffrn_radiation_source 'fine-focus sealed tube'
_diffrn_radiation_type MoK\a
_diffrn_radiation_wavelength 0.71073
_diffrn_reflns_av_R_equivalents 0.0926
_diffrn_reflns_av_sigmaI/netI 0.0982
_diffrn_reflns_limit_h_max 13
_diffrn_reflns_limit_h_min -13
_diffrn_reflns_limit_k_max 26
_diffrn_reflns_limit_k_min -27
_diffrn_reflns_limit_l_max 21
_diffrn_reflns_limit_l_min -27
_diffrn_reflns_number 34327
_diffrn_reflns_theta_full 21.97
_diffrn_reflns_theta_max 21.97
_diffrn_reflns_theta_min 1.55
_exptl_absorpt_coefficient_mu 1.436
_exptl_absorpt_correction_T_max 0.9317
_exptl_absorpt_correction_T_min 0.7923
_exptl_absorpt_correction_type multi-scan
_exptl_absorpt_process_details 'SADABS V2.08, Sheldrick 2003'
_exptl_crystal_colour orange-red
_exptl_crystal_density_diffrn 1.182
_exptl_crystal_description plate
_exptl_crystal_F_000 3154
_exptl_crystal_size_max 0.17
_exptl_crystal_size_mid 0.16
_exptl_crystal_size_min 0.05
_refine_diff_density_max 1.385
_refine_diff_density_min -1.738
_refine_diff_density_rms 0.168
_refine_ls_extinction_method none
_refine_ls_goodness_of_fit_ref 1.007
_refine_ls_hydrogen_treatment constr
_refine_ls_matrix_type full
_refine_ls_number_parameters 742
_refine_ls_number_reflns 10930
_refine_ls_number_restraints 28
_refine_ls_restrained_S_all 1.007
_refine_ls_R_factor_all 0.1161
_refine_ls_R_factor_gt 0.0827
_refine_ls_shift/su_max 0.003
_refine_ls_shift/su_mean 0.000
_refine_ls_structure_factor_coef Fsqd
_refine_ls_weighting_details 'calc w=1/[\s^2^(Fo^2^)+(0.1299P)^2^+0.0000P] where P=(Fo^2^+2Fc^2^)/3'
_refine_ls_weighting_scheme calc
_refine_ls_wR_factor_gt 0.2058
_refine_ls_wR_factor_ref 0.2198
_reflns_number_gt 7293
_reflns_number_total 10930
_reflns_threshold_expression >2sigma(I)
_cod_data_source_file ja069319v-file001.cif
_cod_data_source_block Tb1
_cod_depositor_comments
;
 Correcting the reference to the suboptimal entry by changing it from
 '4110286' to '4110287'. Replacing the _cod_related_suboptimal_structure
 data name with the shorter version (_cod_related_suboptimal_struct) that
 is formally defined in the 'cif_cod' dictionary.

 Antanas Vaitkus,
 2018-11-16

 Adding reference to the "non-squeezed" structure.
;
_cod_original_formula_sum 'C45.50 H41 N6.50 O28.25 Tb V6'
_cod_related_suboptimal_struct 4110287
_cod_database_code 4110275

loop_
_symmetry_equiv_pos_as_xyz
'x, y, z'
'-x, y+1/2, -z+1/2'
'-x, -y, -z'
'x, -y-1/2, z-1/2'

loop_
_atom_site_label
_atom_site_type_symbol
_atom_site_fract_x
_atom_site_fract_y
_atom_site_fract_z
_atom_site_U_iso_or_equiv
_atom_site_adp_type
_atom_site_occupancy
_atom_site_symmetry_multiplicity
_atom_site_calc_flag
_atom_site_refinement_flags
C1 C -0.0288(12) -0.3653(5) 0.3213(6) 0.083(5) Uani 1 1 d .
H1A H 0.0236 -0.3922 0.3271 0.099 Uiso 1 1 calc R
H1B H -0.0691 -0.3726 0.2887 0.099 Uiso 1 1 calc R
C2 C -0.1862(10) -0.3263(6) 0.3561(6) 0.072(5) Uani 1 1 d .
H2A H -0.2246 -0.3352 0.3233 0.087 Uiso 1 1 calc R
H2B H -0.2340 -0.3280 0.3838 0.087 Uiso 1 1 calc R
C3 C -0.1006(12) -0.3641(6) 0.3669(6) 0.078(5) Uani 1 1 d .
C4 C -0.0437(10) -0.3583(5) 0.4186(6) 0.068(4) Uani 1 1 d .
H4A H -0.0910 -0.3621 0.4464 0.081 Uiso 1 1 calc R
H4B H 0.0107 -0.3843 0.4233 0.081 Uiso 1 1 calc R
C5 C -0.197(2) -0.4354(8) 0.3274(10) 0.164(12) Uani 1 1 d .
H5A H -0.1494 -0.4399 0.3001 0.197 Uiso 1 1 calc R
H5B H -0.2477 -0.4089 0.3160 0.197 Uiso 1 1 calc R
C6 C 0.0811(12) -0.0835(6) 0.4031(7) 0.094(5) Uani 1 1 d .
H6A H 0.1173 -0.0757 0.4367 0.112 Uiso 1 1 calc R
H6B H 0.0282 -0.0571 0.3957 0.112 Uiso 1 1 calc R
C7 C 0.0994(11) -0.0938(4) 0.3063(6) 0.072(5) Uani 1 1 d .
H7A H 0.0479 -0.0668 0.2986 0.087 Uiso 1 1 calc R
H7B H 0.1497 -0.0925 0.2798 0.087 Uiso 1 1 calc R
C8 C 0.1565(11) -0.0833(6) 0.3614(7) 0.082(5) Uani 1 1 d .
C9 C 0.2408(10) -0.1224(5) 0.3705(6) 0.073(4) Uani 1 1 d .
H9A H 0.2899 -0.1187 0.3435 0.087 Uiso 1 1 calc R
H9B H 0.2782 -0.1156 0.4040 0.087 Uiso 1 1 calc R
C10 C 0.277(3) -0.0122(14) 0.3312(15) 0.266(18) Uiso 1 1 d D
H10A H 0.2503 -0.0122 0.2948 0.319 Uiso 1 1 calc R
H10B H 0.3388 -0.0336 0.3350 0.319 Uiso 1 1 calc R
C11 C 0.300(2) 0.0430(15) 0.3501(17) 0.229(15) Uiso 1 1 d D
C12 C 0.2742(18) 0.0754(13) 0.3077(12) 0.199(13) Uiso 1 1 d D
H12 H 0.2420 0.0646 0.2758 0.239 Uiso 1 1 calc R
C13 C 0.3051(15) 0.1296(11) 0.3207(11) 0.164(10) Uiso 1 1 d D
H13 H 0.2912 0.1551 0.2954 0.197 Uiso 1 1 calc R
C14 C 0.3485(12) 0.1427(7) 0.3635(8) 0.090(5) Uiso 1 1 d D
C15 C 0.376(2) 0.118(2) 0.4061(18) 0.31(2) Uiso 1 1 d D
H15 H 0.4081 0.1322 0.4366 0.377 Uiso 1 1 calc R
C16 C 0.349(3) 0.062(2) 0.3975(19) 0.32(2) Uiso 1 1 d D
H16 H 0.3647 0.0391 0.4247 0.387 Uiso 1 1 calc R
C17 C 0.3825(9) 0.1947(4) 0.3702(6) 0.041(3) Uani 1 1 d .
C18 C 0.5865(9) 0.3793(5) 0.3761(4) 0.039(3) Uani 1 1 d U
C19 C 0.6421(12) 0.4269(7) 0.3639(6) 0.108(7) Uani 1 1 d D
C20 C 0.6040(12) 0.4741(7) 0.3736(6) 0.118(8) Uani 1 1 d D
H20 H 0.5415 0.4771 0.3898 0.142 Uiso 1 1 calc R
C21 C 0.6572(19) 0.5187(9) 0.3597(8) 0.204(15) Uani 1 1 d D
H21 H 0.6298 0.5512 0.3668 0.245 Uiso 1 1 calc R
C22 C 0.7479(18) 0.5154(9) 0.3362(8) 0.173(13) Uani 1 1 d D
C23 C 0.7863(14) 0.4666(8) 0.3265(7) 0.135(9) Uani 1 1 d D
H23 H 0.8489 0.4637 0.3104 0.162 Uiso 1 1 calc R
C24 C 0.7342(12) 0.4212(6) 0.3401(6) 0.094(6) Uani 1 1 d D
H24 H 0.7609 0.3885 0.3332 0.112 Uiso 1 1 calc R
C25 C 0.5291(9) 0.3099(5) 0.2430(5) 0.048(3) Uani 1 1 d .
H25 H 0.5851 0.3202 0.2656 0.058 Uiso 1 1 calc R
C26 C 0.5460(8) 0.2946(5) 0.1950(5) 0.047(3) Uani 1 1 d .
H26 H 0.6137 0.2953 0.1841 0.057 Uiso 1 1 calc R
C27 C 0.4695(8) 0.2787(4) 0.1625(4) 0.038(3) Uani 1 1 d .
C28 C 0.3683(9) 0.2798(5) 0.1791(5) 0.054(4) Uani 1 1 d .
H28 H 0.3115 0.2695 0.1569 0.064 Uiso 1 1 calc R
C29 C 0.3556(9) 0.2957(5) 0.2266(4) 0.053(4) Uani 1 1 d .
H29 H 0.2885 0.2966 0.2383 0.064 Uiso 1 1 calc R
C30 C 0.4851(8) 0.2624(5) 0.1079(5) 0.044(3) Uani 1 1 d .
C31 C 0.4229(8) 0.2634(6) 0.5223(5) 0.068(5) Uani 1 1 d U
H31 H 0.3670 0.2677 0.4975 0.081 Uiso 1 1 calc R
C32 C 0.4063(9) 0.2437(6) 0.5721(5) 0.065(4) Uani 1 1 d .
H32 H 0.3390 0.2348 0.5802 0.078 Uiso 1 1 calc R
C33 C 0.5826(9) 0.2516(6) 0.5943(5) 0.070(5) Uani 1 1 d .
H33 H 0.6389 0.2490 0.6191 0.084 Uiso 1 1 calc R
C34 C 0.5982(9) 0.2685(6) 0.5475(6) 0.076(5) Uani 1 1 d .
H34 H 0.6663 0.2757 0.5393 0.092 Uiso 1 1 calc R
C35 C 0.7509(9) 0.2558(6) 0.3379(5) 0.063(4) Uani 1 1 d .
H35 H 0.7142 0.2616 0.3058 0.076 Uiso 1 1 calc R
C36 C 0.8535(8) 0.2648(5) 0.3436(5) 0.052(4) Uani 1 1 d .
H36 H 0.8884 0.2741 0.3143 0.063 Uiso 1 1 calc R
C37 C 0.9077(8) 0.2607(5) 0.3898(5) 0.048(3) Uani 1 1 d .
C38 C 0.8539(10) 0.2469(7) 0.4323(6) 0.087(6) Uani 1 1 d .
H38 H 0.8873 0.2449 0.4657 0.105 Uiso 1 1 calc R
C39 C 0.7505(9) 0.2362(6) 0.4240(6) 0.064(4) Uani 1 1 d .
H39 H 0.7131 0.2267 0.4524 0.077 Uiso 1 1 calc R
C40 C 0.1799(8) 0.2822(6) 0.3600(5) 0.066(4) Uani 1 1 d .
H40 H 0.2207 0.2782 0.3316 0.079 Uiso 1 1 calc R
C41 C 0.0806(8) 0.2677(5) 0.3562(5) 0.054(4) Uani 1 1 d .
H41 H 0.0520 0.2532 0.3251 0.065 Uiso 1 1 calc R
C42 C 0.0209(9) 0.2739(5) 0.3971(5) 0.057(4) Uani 1 1 d .
C43 C 0.0648(10) 0.2928(7) 0.4407(6) 0.090(6) Uani 1 1 d .
H43 H 0.0260 0.2950 0.4701 0.108 Uiso 1 1 calc R
C44 C 0.1631(10) 0.3090(7) 0.4442(5) 0.085(6) Uani 1 1 d .
H44 H 0.1914 0.3250 0.4746 0.102 Uiso 1 1 calc R
C1S C 0.471(2) 0.1562(18) 0.2186(19) 0.114(16) Uiso 0.40 1 d PD
H1S H 0.4443 0.1713 0.2478 0.137 Uiso 0.40 1 calc PR
C2S C 0.590(4) 0.119(2) 0.1654(15) 0.15(2) Uiso 0.40 1 d PD
H2S1 H 0.5297 0.1216 0.1412 0.226 Uiso 0.40 1 calc PR
H2S2 H 0.6037 0.0835 0.1740 0.226 Uiso 0.40 1 calc PR
H2S3 H 0.6493 0.1338 0.1498 0.226 Uiso 0.40 1 calc PR
C3S C 0.631(3) 0.1528(18) 0.2550(14) 0.122(17) Uiso 0.40 1 d PD
H3S1 H 0.7029 0.1456 0.2488 0.183 Uiso 0.40 1 calc PR
H3S2 H 0.6086 0.1296 0.2812 0.183 Uiso 0.40 1 calc PR
H3S3 H 0.6255 0.1880 0.2668 0.183 Uiso 0.40 1 calc PR
N1 N -0.1455(12) -0.4204(7) 0.3714(6) 0.113(6) Uani 1 1 d .
H1 H -0.1374 -0.4394 0.3991 0.135 Uiso 1 1 calc R
N2 N 0.2004(13) -0.0302(5) 0.3635(7) 0.140(7) Uani 1 1 d .
H2 H 0.1777 -0.0089 0.3861 0.168 Uiso 1 1 calc R
N3 N 0.2201(7) 0.3020(4) 0.4037(4) 0.047(3) Uani 1 1 d .
N4 N 0.4353(7) 0.3106(3) 0.2589(4) 0.038(2) Uani 1 1 d .
N5 N 0.7024(7) 0.2389(4) 0.3781(5) 0.058(3) Uani 1 1 d .
N6 N 0.5198(7) 0.2760(4) 0.5104(4) 0.056(3) Uani 1 1 d .
N1S N 0.5721(18) 0.1464(9) 0.2106(9) 0.043(6) Uiso 0.40 1 d PD
O1 O 0.1784(7) -0.3467(4) 0.3869(4) 0.092(4) Uani 1 1 d .
O2 O 0.0199(6) -0.3157(4) 0.3188(3) 0.066(3) Uani 1 1 d .
O3 O 0.0015(6) -0.3062(3) 0.4195(3) 0.055(2) Uani 1 1 d .
O4 O -0.1353(7) -0.2850(4) 0.2498(4) 0.087(3) Uani 1 1 d .
O5 O -0.1475(6) -0.2765(3) 0.3529(3) 0.056(2) Uani 1 1 d .
O6 O -0.1702(6) -0.2669(4) 0.4541(3) 0.078(3) Uani 1 1 d .
O7 O 0.1987(5) -0.2639(3) 0.3282(3) 0.051(2) Uani 1 1 d .
O8 O 0.0458(5) -0.2345(3) 0.2614(3) 0.049(2) Uani 1 1 d .
O9 O 0.1763(6) -0.2547(4) 0.4294(3) 0.061(3) Uani 1 1 d .
O10 O 0.0259(5) -0.2245(3) 0.3625(3) 0.042(2) Uani 1 1 d .
O11 O -0.1245(6) -0.1935(3) 0.2956(4) 0.068(3) Uani 1 1 d .
O12 O 0.0071(7) -0.2141(4) 0.4619(4) 0.077(3) Uani 1 1 d .
O13 O -0.1434(6) -0.1855(4) 0.3950(4) 0.074(3) Uani 1 1 d .
O14 O 0.2229(5) -0.1817(3) 0.2681(3) 0.055(2) Uani 1 1 d .
O15 O 0.2029(5) -0.1735(3) 0.3700(3) 0.049(2) Uani 1 1 d .
O16 O 0.0497(6) -0.1424(3) 0.3045(3) 0.057(2) Uani 1 1 d .
O17 O 0.1857(8) -0.1633(5) 0.4738(4) 0.098(4) Uani 1 1 d .
O18 O 0.0335(7) -0.1328(3) 0.4052(4) 0.066(3) Uani 1 1 d .
O19 O -0.1180(8) -0.0998(4) 0.3402(5) 0.109(4) Uani 1 1 d .
O20 O 0.3882(6) 0.2256(3) 0.3339(4) 0.058(2) Uani 1 1 d .
O21 O 0.4039(8) 0.2124(4) 0.4163(4) 0.077(3) Uani 1 1 d .
O22 O 0.6234(5) 0.3369(3) 0.3643(3) 0.044(2) Uani 1 1 d .
O23 O 0.5001(6) 0.3817(3) 0.3957(3) 0.051(2) Uani 1 1 d .
O24 O 0.3172(6) 0.3178(3) 0.4085(3) 0.054(2) Uani 1 1 d .
O25 O 0.4172(5) 0.3293(3) 0.3045(3) 0.042(2) Uani 1 1 d .
O26 O 0.6006(6) 0.2302(3) 0.3719(3) 0.060(3) Uani 1 1 d U
O27 O 0.5399(7) 0.2967(4) 0.4668(3) 0.074(3) Uani 1 1 d .
O1S O 0.419(3) 0.1389(12) 0.1744(13) 0.118(11) Uiso 0.40 1 d P
Tb1 Tb 0.47276(4) 0.29012(2) 0.38343(2) 0.0345(2) Uani 1 1 d .
V1 V 0.13884(14) -0.20389(8) 0.30448(9) 0.0472(6) Uani 1 1 d .
V2 V 0.12083(18) -0.19337(10) 0.42886(10) 0.0687(8) Uani 1 1 d .
V3 V -0.06815(17) -0.15410(10) 0.34844(12) 0.0742(9) Uani 1 1 d .
V4 V -0.08573(16) -0.24461(10) 0.41840(9) 0.0635(7) Uani 1 1 d .
V5 V -0.06751(16) -0.25571(10) 0.29457(9) 0.0611(7) Uani 1 1 d .
V6 V 0.12121(16) -0.29497(9) 0.37497(11) 0.0664(8) Uani 1 1 d .

loop_
_atom_site_aniso_label
_atom_site_aniso_U_11
_atom_site_aniso_U_22
_atom_site_aniso_U_33
_atom_site_aniso_U_23
_atom_site_aniso_U_13
_atom_site_aniso_U_12
C1 0.078(11) 0.046(9) 0.129(15) 0.001(9) 0.034(10) -0.037(8)
C2 0.032(8) 0.084(12) 0.098(12) 0.021(9) -0.011(8) -0.046(8)
C3 0.068(11) 0.068(11) 0.096(13) 0.019(9) -0.001(10) -0.052(9)
C4 0.042(8) 0.072(11) 0.089(12) 0.025(9) 0.006(8) 0.020(7)
C5 0.24(3) 0.101(18) 0.16(2) 0.055(17) 0.13(2) 0.002(19)
C6 0.071(11) 0.084(13) 0.129(16) -0.013(11) 0.028(11) -0.001(9)
C7 0.064(9) 0.011(7) 0.143(15) 0.031(8) 0.017(10) -0.009(6)
C8 0.052(10) 0.056(10) 0.136(16) -0.013(10) 0.001(10) -0.027(8)
C9 0.052(9) 0.051(9) 0.115(13) 0.012(9) 0.010(8) -0.027(8)
C17 0.051(8) 0.014(7) 0.059(10) -0.001(6) 0.012(7) -0.013(5)
C18 0.045(8) 0.051(8) 0.023(7) -0.011(6) 0.011(6) -0.034(7)
C19 0.083(13) 0.071(12) 0.18(2) -0.024(12) 0.073(13) -0.027(10)
C20 0.067(11) 0.087(14) 0.21(2) -0.062(14) 0.074(13) -0.033(10)
C21 0.17(3) 0.081(17) 0.37(5) -0.01(2) 0.11(3) -0.035(17)
C22 0.19(3) 0.108(19) 0.24(3) -0.071(19) 0.15(2) -0.097(18)
C23 0.113(16) 0.114(17) 0.19(2) -0.035(15) 0.095(15) -0.074(14)
C24 0.082(12) 0.082(12) 0.124(15) -0.018(10) 0.052(11) -0.036(10)
C25 0.025(7) 0.079(10) 0.041(9) -0.001(7) 0.003(6) -0.004(6)
C26 0.011(6) 0.073(9) 0.059(9) -0.009(7) 0.014(6) -0.013(6)
C27 0.029(7) 0.055(8) 0.030(7) -0.007(6) -0.013(5) -0.006(5)
C28 0.027(7) 0.078(10) 0.054(10) -0.011(7) -0.006(6) -0.008(6)
C29 0.029(7) 0.102(11) 0.029(8) -0.048(7) 0.005(6) -0.028(7)
C30 0.018(6) 0.065(9) 0.048(8) -0.011(7) -0.006(6) -0.003(6)
C31 0.006(6) 0.149(14) 0.046(9) 0.020(9) -0.014(6) 0.005(7)
C32 0.020(7) 0.125(13) 0.048(9) 0.006(8) -0.005(6) -0.023(7)
C33 0.026(7) 0.129(14) 0.055(10) 0.026(9) 0.008(7) 0.002(8)
C34 0.019(7) 0.136(14) 0.074(12) 0.022(10) -0.002(7) -0.023(8)
C35 0.018(7) 0.103(12) 0.069(10) 0.007(9) 0.014(7) -0.008(7)
C36 0.025(7) 0.080(10) 0.054(9) 0.015(7) 0.012(6) 0.004(6)
C37 0.017(6) 0.088(10) 0.039(8) 0.022(7) 0.001(6) -0.008(6)
C38 0.034(8) 0.153(16) 0.076(11) 0.052(11) 0.018(8) 0.013(9)
C39 0.023(7) 0.093(11) 0.077(11) 0.009(9) 0.001(7) -0.015(7)
C40 0.015(7) 0.144(14) 0.039(9) 0.001(9) 0.007(6) 0.012(8)
C41 0.020(7) 0.096(10) 0.045(8) -0.024(7) -0.001(6) -0.005(6)
C42 0.034(7) 0.098(11) 0.040(9) -0.019(7) 0.012(7) -0.014(7)
C43 0.031(8) 0.178(18) 0.066(11) -0.028(11) 0.031(8) -0.039(10)
C44 0.030(8) 0.183(18) 0.045(10) -0.005(10) 0.015(7) 0.003(9)
N1 0.119(13) 0.140(15) 0.080(12) 0.020(10) 0.014(10) -0.093(11)
N2 0.145(16) 0.077(11) 0.206(19) -0.039(11) 0.073(14) -0.057(11)
N3 0.019(5) 0.080(8) 0.043(7) 0.004(6) 0.004(5) -0.004(5)
N4 0.035(6) 0.043(6) 0.036(7) -0.009(5) 0.007(5) -0.001(5)
N5 0.018(6) 0.052(7) 0.102(10) -0.002(7) -0.016(7) -0.006(5)
N6 0.031(6) 0.090(9) 0.044(7) -0.001(6) -0.014(5) -0.022(6)
O1 0.055(6) 0.081(8) 0.140(10) 0.068(7) 0.019(6) 0.016(5)
O2 0.043(5) 0.086(7) 0.073(7) 0.029(5) 0.020(5) -0.020(5)
O3 0.033(5) 0.049(6) 0.084(7) 0.030(5) 0.004(4) -0.011(4)
O4 0.057(6) 0.131(9) 0.070(7) 0.001(6) -0.009(5) -0.055(6)
O5 0.022(4) 0.079(7) 0.065(6) 0.025(5) -0.007(4) -0.006(4)
O6 0.030(5) 0.143(9) 0.062(6) 0.014(6) 0.006(4) -0.025(6)
O7 0.025(4) 0.067(6) 0.061(6) 0.024(5) 0.015(4) 0.002(4)
O8 0.024(4) 0.077(6) 0.045(5) 0.003(4) 0.007(4) -0.022(4)
O9 0.026(5) 0.091(7) 0.065(6) 0.036(5) -0.006(4) -0.020(4)
O10 0.017(4) 0.054(5) 0.056(5) -0.008(4) 0.000(4) -0.009(3)
O11 0.025(5) 0.065(6) 0.109(8) 0.031(5) -0.018(5) -0.002(4)
O12 0.050(6) 0.110(8) 0.072(7) 0.002(6) 0.012(5) -0.044(6)
O13 0.024(5) 0.089(7) 0.110(8) 0.011(6) 0.008(5) 0.003(5)
O14 0.024(4) 0.069(6) 0.073(6) 0.021(5) 0.006(4) -0.013(4)
O15 0.028(4) 0.060(6) 0.059(6) 0.019(4) -0.002(4) -0.017(4)
O16 0.028(4) 0.049(5) 0.093(7) 0.028(5) -0.015(4) -0.002(4)
O17 0.092(8) 0.153(11) 0.050(7) -0.010(6) 0.001(6) -0.073(8)
O18 0.060(6) 0.044(6) 0.096(8) -0.002(5) 0.023(5) -0.013(5)
O19 0.055(7) 0.069(8) 0.206(13) 0.006(8) 0.024(8) 0.016(6)
O20 0.037(5) 0.044(5) 0.089(7) 0.018(5) -0.014(5) -0.018(4)
O21 0.087(8) 0.074(7) 0.071(8) 0.022(6) 0.013(6) -0.020(6)
O22 0.025(4) 0.054(6) 0.057(6) -0.011(4) 0.019(4) -0.008(4)
O23 0.038(5) 0.053(5) 0.065(6) -0.008(4) 0.031(4) -0.014(4)
O24 0.028(5) 0.073(6) 0.061(6) 0.005(5) 0.006(4) -0.021(4)
O25 0.038(5) 0.061(6) 0.028(5) 0.001(4) 0.000(4) 0.002(4)
O26 0.040(5) 0.080(6) 0.055(6) -0.021(5) -0.026(4) -0.023(5)
O27 0.061(6) 0.131(9) 0.028(5) 0.034(6) 0.002(4) -0.027(6)
Tb1 0.0164(3) 0.0516(4) 0.0356(4) 0.0047(3) 0.0018(2) -0.0121(3)
V1 0.0244(11) 0.0513(14) 0.0660(16) 0.0179(11) 0.0037(10) -0.0087(9)
V2 0.0443(14) 0.093(2) 0.0673(18) 0.0091(14) -0.0053(12) -0.0316(13)
V3 0.0285(13) 0.0654(18) 0.129(3) 0.0176(16) 0.0080(14) 0.0056(11)
V4 0.0277(12) 0.093(2) 0.0702(18) 0.0115(14) 0.0097(11) -0.0151(12)
V5 0.0355(13) 0.0872(19) 0.0595(16) 0.0204(13) -0.0045(11) -0.0292(12)
V6 0.0306(12) 0.0663(17) 0.103(2) 0.0364(15) 0.0093(13) -0.0042(11)

loop_
_atom_type_symbol
_atom_type_description
_atom_type_scat_dispersion_real
_atom_type_scat_dispersion_imag
_atom_type_scat_source
C C 0.0033 0.0016 'International Tables Vol C Tables 4.2.6.8 and 6.1.1.4'
H H 0.0000 0.0000 'International Tables Vol C Tables 4.2.6.8 and 6.1.1.4'
N N 0.0061 0.0033 'International Tables Vol C Tables 4.2.6.8 and 6.1.1.4'
O O 0.0106 0.0060 'International Tables Vol C Tables 4.2.6.8 and 6.1.1.4'
V V 0.3005 0.5294 'International Tables Vol C Tables 4.2.6.8 and 6.1.1.4'
Tb Tb -0.1723 4.1537 'International Tables Vol C Tables 4.2.6.8 and 6.1.1.4'

loop_
_geom_angle_atom_site_label_1
_geom_angle_atom_site_label_2
_geom_angle_atom_site_label_3
_geom_angle
_geom_angle_site_symmetry_1
_geom_angle_site_symmetry_3
O2 C1 C3 107.8(11) . .
O5 C2 C3 110.9(9) . .
C4 C3 C2 114.6(14) . .
C4 C3 C1 113.4(13) . .
C2 C3 C1 110.3(13) . .
C4 C3 N1 101.0(12) . .
C2 C3 N1 110.5(12) . .
C1 C3 N1 106.3(13) . .
O3 C4 C3 106.2(10) . .
N1 C5 C22 109.7(18) . 1_445
O18 C6 C8 109.6(12) . .
O16 C7 C8 111.6(10) . .
N2 C8 C9 110.4(12) . .
N2 C8 C6 104.1(13) . .
C9 C8 C6 112.8(15) . .
N2 C8 C7 110.3(14) . .
C9 C8 C7 108.3(13) . .
C6 C8 C7 110.9(13) . .
O15 C9 C8 112.7(11) . .
N2 C10 C11 105(3) . .
C12 C11 C16 122(4) . .
C12 C11 C10 106(4) . .
C16 C11 C10 132(5) . .
C11 C12 C13 110(3) . .
C14 C13 C12 123(3) . .
C13 C14 C15 134(3) . .
C13 C14 C17 119(2) . .
C15 C14 C17 107(3) . .
C14 C15 C16 107(4) . .
C11 C16 C15 124(5) . .
O20 C17 O21 116.5(10) . .
O20 C17 C14 123.8(14) . .
O21 C17 C14 119.7(13) . .
O20 C17 Tb1 57.5(6) . .
O21 C17 Tb1 60.1(6) . .
C14 C17 Tb1 172.8(10) . .
O22 C18 O23 120.5(10) . .
O22 C18 C19 119.2(11) . .
O23 C18 C19 120.1(12) . .
O22 C18 Tb1 59.4(5) . .
O23 C18 Tb1 61.4(5) . .
C19 C18 Tb1 171.5(9) . .
C20 C19 C24 121.0(15) . .
C20 C19 C18 122.1(14) . .
C24 C19 C18 116.8(15) . .
C19 C20 C21 120.5(17) . .
C22 C21 C20 121(2) . .
C21 C22 C23 117.9(18) . .
C21 C22 C5 117(2) . 1_665
C23 C22 C5 125(2) . 1_665
C22 C23 C24 122.2(17) . .
C19 C24 C23 117.4(17) . .
N4 C25 C26 120.8(11) . .
C27 C26 C25 121.3(11) . .
C26 C27 C28 118.3(11) . .
C26 C27 C30 122.9(10) . .
C28 C27 C30 118.7(10) . .
C29 C28 C27 117.9(11) . .
C28 C29 N4 122.1(11) . .
C32 C30 C33 117.5(12) 4_565 4_565
C32 C30 C27 122.4(10) 4_565 .
C33 C30 C27 119.8(11) 4_565 .
N6 C31 C32 119.7(10) . .
C30 C32 C31 120.9(11) 4_566 .
C34 C33 C30 121.4(12) . 4_566
C33 C34 N6 122.7(12) . .
N5 C35 C36 119.3(13) . .
C37 C36 C35 122.3(12) . .
C36 C37 C38 117.5(11) . .
C36 C37 C42 122.6(10) . 1_655
C38 C37 C42 119.8(12) . 1_655
C39 C38 C37 117.9(14) . .
N5 C39 C38 122.2(13) . .
N3 C40 C41 119.7(11) . .
C40 C41 C42 120.3(12) . .
C43 C42 C41 118.1(11) . .
C43 C42 C37 123.4(11) . 1_455
C41 C42 C37 118.4(11) . 1_455
C42 C43 C44 121.7(13) . .
N3 C44 C43 118.8(14) . .
N1S C1S O1S 104(3) . .
C5 N1 C3 111.8(16) . .
C10 N2 C8 124(2) . .
C40 N3 O24 121.3(9) . .
C40 N3 C44 121.2(11) . .
O24 N3 C44 117.5(11) . .
O25 N4 C25 121.1(10) . .
O25 N4 C29 119.3(9) . .
C25 N4 C29 119.5(10) . .
C39 N5 C35 120.5(11) . .
C39 N5 O26 120.4(11) . .
C35 N5 O26 118.8(11) . .
O27 N6 C31 123.0(10) . .
O27 N6 C34 119.2(10) . .
C31 N6 C34 117.8(11) . .
C3S N1S C1S 110(3) . .
C3S N1S C2S 131(4) . .
C1S N1S C2S 116(4) . .
C1 O2 V6 119.1(9) . .
C1 O2 V5 118.1(9) . .
V6 O2 V5 110.6(5) . .
C4 O3 V4 121.4(7) . .
C4 O3 V6 116.4(8) . .
V4 O3 V6 109.9(4) . .
C2 O5 V5 120.9(9) . .
C2 O5 V4 117.4(8) . .
V5 O5 V4 109.4(4) . .
V6 O7 V1 111.2(4) . .
V1 O8 V5 112.0(4) . .
V2 O9 V6 111.8(4) . .
V4 O10 V2 86.2(3) . .
V4 O10 V3 85.6(3) . .
V2 O10 V3 95.5(3) . .
V4 O10 V5 94.9(3) . .
V2 O10 V5 178.9(4) . .
V3 O10 V5 84.7(3) . .
V4 O10 V6 95.4(3) . .
V2 O10 V6 85.1(3) . .
V3 O10 V6 178.8(4) . .
V5 O10 V6 94.7(3) . .
V4 O10 V1 179.3(4) . .
V2 O10 V1 94.4(3) . .
V3 O10 V1 94.0(3) . .
V5 O10 V1 84.5(3) . .
V6 O10 V1 84.9(3) . .
V5 O11 V3 112.2(4) . .
V4 O12 V2 111.6(5) . .
V3 O13 V4 112.4(5) . .
C9 O15 V2 116.3(8) . .
C9 O15 V1 120.1(8) . .
V2 O15 V1 109.4(3) . .
C7 O16 V1 117.2(7) . .
C7 O16 V3 118.8(8) . .
V1 O16 V3 110.5(4) . .
C6 O18 V3 119.5(9) . .
C6 O18 V2 118.6(9) . .
V3 O18 V2 109.8(4) . .
C17 O20 Tb1 95.8(7) . .
C17 O21 Tb1 92.1(7) . .
C18 O22 Tb1 93.8(6) . .
C18 O23 Tb1 91.4(7) . .
N3 O24 Tb1 137.1(7) . .
N4 O25 Tb1 123.8(6) . .
N5 O26 Tb1 125.6(7) . .
N6 O27 Tb1 135.1(7) . .
O27 Tb1 O24 89.8(3) . .
O27 Tb1 O26 86.6(3) . .
O24 Tb1 O26 155.1(3) . .
O27 Tb1 O20 135.0(3) . .
O24 Tb1 O20 89.5(3) . .
O26 Tb1 O20 76.0(3) . .
O27 Tb1 O25 149.9(3) . .
O24 Tb1 O25 83.4(3) . .
O26 Tb1 O25 111.2(3) . .
O20 Tb1 O25 74.4(3) . .
O27 Tb1 O22 83.8(3) . .
O24 Tb1 O22 130.8(3) . .
O26 Tb1 O22 73.3(3) . .
O20 Tb1 O22 127.9(3) . .
O25 Tb1 O22 78.8(3) . .
O27 Tb1 O21 81.7(4) . .
O24 Tb1 O21 78.8(3) . .
O26 Tb1 O21 76.3(3) . .
O20 Tb1 O21 54.1(3) . .
O25 Tb1 O21 125.1(3) . .
O22 Tb1 O21 146.9(3) . .
O27 Tb1 O23 76.1(3) . .
O24 Tb1 O23 77.1(3) . .
O26 Tb1 O23 125.4(3) . .
O20 Tb1 O23 146.6(3) . .
O25 Tb1 O23 73.8(3) . .
O22 Tb1 O23 53.9(3) . .
O21 Tb1 O23 147.1(3) . .
O27 Tb1 C17 108.5(4) . .
O24 Tb1 C17 86.7(3) . .
O26 Tb1 C17 71.2(3) . .
O20 Tb1 C17 26.6(3) . .
O25 Tb1 C17 100.4(4) . .
O22 Tb1 C17 141.4(3) . .
O21 Tb1 C17 27.8(3) . .
O23 Tb1 C17 163.3(3) . .
O27 Tb1 C18 80.2(3) . .
O24 Tb1 C18 104.0(3) . .
O26 Tb1 C18 99.6(4) . .
O20 Tb1 C18 142.9(3) . .
O25 Tb1 C18 73.1(3) . .
O22 Tb1 C18 26.8(3) . .
O21 Tb1 C18 161.7(4) . .
O23 Tb1 C18 27.2(3) . .
C17 Tb1 C18 166.4(4) . .
O14 V1 O8 104.8(4) . .
O14 V1 O7 102.4(4) . .
O8 V1 O7 94.7(4) . .
O14 V1 O16 97.5(4) . .
O8 V1 O16 89.4(4) . .
O7 V1 O16 157.8(4) . .
O14 V1 O15 95.4(4) . .
O8 V1 O15 159.3(3) . .
O7 V1 O15 84.9(4) . .
O16 V1 O15 83.6(3) . .
O14 V1 O10 171.5(4) . .
O8 V1 O10 82.2(3) . .
O7 V1 O10 81.5(3) . .
O16 V1 O10 77.5(3) . .
O15 V1 O10 77.3(3) . .
O14 V1 V5 139.1(3) . .
O8 V1 V5 34.7(2) . .
O7 V1 V5 90.0(2) . .
O16 V1 V5 81.1(2) . .
O15 V1 V5 124.7(2) . .
O10 V1 V5 47.55(19) . .
O14 V1 V6 136.5(3) . .
O8 V1 V6 87.1(3) . .
O7 V1 V6 34.2(2) . .
O16 V1 V6 124.7(3) . .
O15 V1 V6 81.0(2) . .
O10 V1 V6 47.4(2) . .
V5 V1 V6 65.93(7) . .
O17 V2 O9 104.2(6) . .
O17 V2 O12 101.9(5) . .
O9 V2 O12 94.1(4) . .
O17 V2 O15 98.4(4) . .
O9 V2 O15 90.1(4) . .
O12 V2 O15 157.5(4) . .
O17 V2 O18 95.5(6) . .
O9 V2 O18 160.0(4) . .
O12 V2 O18 85.3(4) . .
O15 V2 O18 83.3(3) . .
O17 V2 O10 172.2(5) . .
O9 V2 O10 83.0(3) . .
O12 V2 O10 80.1(4) . .
O15 V2 O10 78.4(3) . .
O18 V2 O10 77.2(3) . .
O17 V2 V6 139.2(5) . .
O9 V2 V6 35.3(3) . .
O12 V2 V6 89.1(3) . .
O15 V2 V6 81.7(3) . .
O18 V2 V6 124.7(3) . .
O10 V2 V6 47.8(2) . .
O17 V2 V4 135.3(4) . .
O9 V2 V4 87.7(3) . .
O12 V2 V4 33.5(3) . .
O15 V2 V4 124.9(2) . .
O18 V2 V4 80.7(3) . .
O10 V2 V4 46.6(2) . .
V6 V2 V4 66.00(8) . .
O19 V3 O13 105.3(5) . .
O19 V3 O11 105.4(6) . .
O13 V3 O11 92.2(4) . .
O19 V3 O18 95.5(5) . .
O13 V3 O18 89.8(4) . .
O11 V3 O18 157.7(4) . .
O19 V3 O16 96.4(5) . .
O13 V3 O16 157.8(4) . .
O11 V3 O16 86.7(4) . .
O18 V3 O16 83.2(4) . .
O19 V3 O10 171.0(5) . .
O13 V3 O10 80.3(4) . .
O11 V3 O10 81.1(3) . .
O18 V3 O10 77.2(3) . .
O16 V3 O10 77.5(3) . .
O19 V3 V4 138.4(5) . .
O13 V3 V4 33.8(3) . .
O11 V3 V4 88.1(3) . .
O18 V3 V4 81.2(3) . .
O16 V3 V4 124.0(2) . .
O10 V3 V4 46.6(2) . .
O19 V3 V5 138.6(5) . .
O13 V3 V5 85.9(3) . .
O11 V3 V5 33.5(3) . .
O18 V3 V5 124.7(3) . .
O16 V3 V5 80.9(3) . .
O10 V3 V5 47.65(19) . .
V4 V3 V5 65.62(9) . .
O6 V4 O12 105.1(5) . .
O6 V4 O13 102.6(5) . .
O12 V4 O13 94.5(5) . .
O6 V4 O3 96.6(5) . .
O12 V4 O3 89.5(4) . .
O13 V4 O3 158.6(4) . .
O6 V4 O5 95.0(4) . .
O12 V4 O5 159.1(4) . .
O13 V4 O5 86.4(4) . .
O3 V4 O5 82.5(4) . .
O6 V4 O10 171.4(5) . .
O12 V4 O10 81.9(3) . .
O13 V4 O10 81.5(3) . .
O3 V4 O10 78.2(3) . .
O5 V4 O10 77.6(3) . .
O6 V4 V3 136.3(4) . .
O12 V4 V3 87.4(3) . .
O13 V4 V3 33.8(3) . .
O3 V4 V3 125.8(2) . .
O5 V4 V3 81.8(2) . .
O10 V4 V3 47.8(2) . .
O6 V4 V2 139.4(4) . .
O12 V4 V2 34.8(3) . .
O13 V4 V2 89.9(3) . .
O3 V4 V2 81.4(2) . .
O5 V4 V2 124.5(2) . .
O10 V4 V2 47.17(19) . .
V3 V4 V2 66.29(8) . .
O4 V5 O11 103.6(5) . .
O4 V5 O8 102.9(4) . .
O11 V5 O8 94.6(4) . .
O4 V5 O5 97.5(4) . .
O11 V5 O5 89.9(4) . .
O8 V5 O5 157.4(3) . .
O4 V5 O2 97.3(5) . .
O11 V5 O2 158.4(4) . .
O8 V5 O2 85.8(3) . .
O5 V5 O2 82.1(3) . .
O4 V5 O10 172.6(4) . .
O11 V5 O10 82.0(4) . .
O8 V5 O10 81.3(3) . .
O5 V5 O10 77.4(3) . .
O2 V5 O10 76.7(3) . .
O4 V5 V3 137.7(4) . .
O11 V5 V3 34.3(3) . .
O8 V5 V3 88.8(3) . .
O5 V5 V3 82.4(3) . .
O2 V5 V3 124.3(3) . .
O10 V5 V3 47.6(2) . .
O4 V5 V1 136.2(4) . .
O11 V5 V1 87.7(3) . .
O8 V5 V1 33.3(2) . .
O5 V5 V1 125.1(3) . .
O2 V5 V1 80.8(2) . .
O10 V5 V1 47.97(19) . .
V3 V5 V1 65.95(8) . .
O1 V6 O7 103.8(4) . .
O1 V6 O9 100.6(5) . .
O7 V6 O9 93.0(4) . .
O1 V6 O2 101.2(5) . .
O7 V6 O2 90.2(4) . .
O9 V6 O2 156.5(4) . .
O1 V6 O3 97.9(4) . .
O7 V6 O3 158.2(3) . .
O9 V6 O3 85.4(4) . .
O2 V6 O3 83.1(3) . .
O1 V6 O10 173.9(4) . .
O7 V6 O10 82.2(3) . .
O9 V6 O10 80.0(3) . .
O2 V6 O10 77.4(3) . .
O3 V6 O10 76.0(3) . .
O1 V6 V2 133.5(5) . .
O7 V6 V2 86.3(3) . .
O9 V6 V2 32.9(3) . .
O2 V6 V2 124.4(3) . .
O3 V6 V2 80.5(3) . .
O10 V6 V2 47.09(19) . .
O1 V6 V1 138.2(4) . .
O7 V6 V1 34.6(2) . .
O9 V6 V1 88.5(3) . .
O2 V6 V1 81.0(3) . .
O3 V6 V1 123.6(2) . .
O10 V6 V1 47.70(19) . .
V2 V6 V1 65.67(8) . .

loop_
_geom_bond_atom_site_label_1
_geom_bond_atom_site_label_2
_geom_bond_distance
_geom_bond_site_symmetry_2
C1 O2 1.454(15) .
C1 C3 1.57(2) .
C2 O5 1.407(15) .
C2 C3 1.51(2) .
C3 C4 1.50(2) .
C3 N1 1.599(19) .
C4 O3 1.492(15) .
C5 N1 1.35(3) .
C5 C22 1.50(3) 1_445
C6 O18 1.439(17) .
C6 C8 1.52(2) .
C7 O16 1.434(13) .
C7 C8 1.60(2) .
C8 N2 1.508(18) .
C8 C9 1.52(2) .
C9 O15 1.432(14) .
C10 N2 1.43(4) .
C10 C11 1.555(19) .
C11 C12 1.42(4) .
C11 C16 1.45(5) .
C12 C13 1.51(3) .
C13 C14 1.27(3) .
C14 C15 1.32(5) .
C14 C17 1.44(2) .
C15 C16 1.52(6) .
C17 O20 1.255(14) .
C17 O21 1.302(15) .
C17 Tb1 2.785(10) .
C18 O22 1.261(13) .
C18 O23 1.276(13) .
C18 C19 1.493(18) .
C18 Tb1 2.791(10) .
C19 C20 1.37(2) .
C19 C24 1.40(2) .
C20 C21 1.42(3) .
C21 C22 1.38(3) .
C22 C23 1.41(3) .
C22 C5 1.50(3) 1_665
C23 C24 1.43(2) .
C25 N4 1.324(14) .
C25 C26 1.347(16) .
C26 C27 1.335(15) .
C27 C28 1.424(16) .
C27 C30 1.516(15) .
C28 C29 1.330(15) .
C29 N4 1.355(13) .
C30 C32 1.354(16) 4_565
C30 C33 1.397(16) 4_565
C31 N6 1.368(15) .
C31 C32 1.430(17) .
C32 C30 1.354(16) 4_566
C33 C34 1.330(17) .
C33 C30 1.397(16) 4_566
C34 N6 1.376(16) .
C35 N5 1.339(15) .
C35 C36 1.362(16) .
C36 C37 1.361(15) .
C37 C38 1.403(16) .
C37 C42 1.523(16) 1_655
C38 C39 1.386(18) .
C39 N5 1.319(16) .
C40 N3 1.331(15) .
C40 C41 1.352(16) .
C41 C42 1.376(16) .
C42 C43 1.336(18) .
C42 C37 1.523(16) 1_455
C43 C44 1.353(18) .
C44 N3 1.346(15) .
C1S N1S 1.374(19) .
C1S O1S 1.38(5) .
C2S N1S 1.412(19) .
C3S N1S 1.360(19) .
N3 O24 1.336(11) .
N4 O25 1.324(11) .
N5 O26 1.352(12) .
N6 O27 1.305(12) .
O1 V6 1.574(9) .
O2 V6 1.985(10) .
O2 V5 2.025(10) .
O3 V4 1.979(8) .
O3 V6 2.036(8) .
O4 V5 1.615(9) .
O5 V5 1.983(8) .
O5 V4 2.024(9) .
O6 V4 1.605(8) .
O7 V6 1.831(7) .
O7 V1 1.851(8) .
O8 V1 1.791(8) .
O8 V5 1.854(7) .
O9 V2 1.767(10) .
O9 V6 1.877(9) .
O10 V4 2.199(8) .
O10 V2 2.218(7) .
O10 V3 2.240(8) .
O10 V5 2.240(7) .
O10 V6 2.244(8) .
O10 V1 2.255(7) .
O11 V5 1.798(9) .
O11 V3 1.839(10) .
O12 V4 1.795(9) .
O12 V2 1.854(8) .
O13 V3 1.816(10) .
O13 V4 1.814(10) .
O14 V1 1.611(7) .
O15 V2 2.004(8) .
O15 V1 2.018(8) .
O16 V1 1.993(8) .
O16 V3 2.009(9) .
O17 V2 1.607(9) .
O18 V3 2.002(10) .
O18 V2 2.033(9) .
O19 V3 1.577(10) .
O20 Tb1 2.362(8) .
O21 Tb1 2.415(9) .
O22 Tb1 2.407(7) .
O23 Tb1 2.452(8) .
O24 Tb1 2.300(8) .
O25 Tb1 2.372(7) .
O26 Tb1 2.334(9) .
O27 Tb1 2.298(9) .
V1 V5 3.022(3) .
V1 V6 3.037(3) .
V2 V6 3.018(4) .
V2 V4 3.019(3) .
V3 V4 3.017(4) .
V3 V5 3.018(4) .

loop_
_geom_torsion_atom_site_label_1
_geom_torsion_atom_site_label_2
_geom_torsion_atom_site_label_3
_geom_torsion_atom_site_label_4
_geom_torsion
_geom_torsion_site_symmetry_1
_geom_torsion_site_symmetry_4
O5 C2 C3 C4 65.7(16) . .
O5 C2 C3 C1 -63.7(16) . .
O5 C2 C3 N1 179.1(12) . .
O2 C1 C3 C4 -65.4(17) . .
O2 C1 C3 C2 64.7(15) . .
O2 C1 C3 N1 -175.4(12) . .
C2 C3 C4 O3 -60.6(13) . .
C1 C3 C4 O3 67.3(14) . .
N1 C3 C4 O3 -179.4(11) . .
O18 C6 C8 N2 -179.9(14) . .
O18 C6 C8 C9 -60.1(17) . .
O18 C6 C8 C7 61.6(17) . .
O16 C7 C8 N2 -175.3(12) . .
O16 C7 C8 C9 63.8(14) . .
O16 C7 C8 C6 -60.6(16) . .
N2 C8 C9 O15 178.7(13) . .
C6 C8 C9 O15 62.6(18) . .
C7 C8 C9 O15 -60.5(16) . .
N2 C10 C11 C12 -119(2) . .
N2 C10 C11 C16 68(4) . .
C16 C11 C12 C13 0.2(5) . .
C10 C11 C12 C13 -174(2) . .
C11 C12 C13 C14 0.4(5) . .
C12 C13 C14 C15 -1.3(14) . .
C12 C13 C14 C17 174.8(13) . .
C13 C14 C15 C16 1.2(15) . .
C17 C14 C15 C16 -175.2(13) . .
C12 C11 C16 C15 -0.2(11) . .
C10 C11 C16 C15 172(3) . .
C14 C15 C16 C11 -0.4(13) . .
C13 C14 C17 O20 -13.0(19) . .
C15 C14 C17 O20 164.0(14) . .
C13 C14 C17 O21 163.3(12) . .
C15 C14 C17 O21 -19.7(17) . .
C13 C14 C17 Tb1 -111(9) . .
C15 C14 C17 Tb1 66(10) . .
O22 C18 C19 C20 177.1(10) . .
O23 C18 C19 C20 0.8(17) . .
Tb1 C18 C19 C20 99(7) . .
O22 C18 C19 C24 -0.6(17) . .
O23 C18 C19 C24 -176.9(10) . .
Tb1 C18 C19 C24 -79(7) . .
C24 C19 C20 C21 0.0(6) . .
C18 C19 C20 C21 -177.6(14) . .
C19 C20 C21 C22 0.1(6) . .
C20 C21 C22 C23 -0.2(12) . .
C20 C21 C22 C5 -175(2) . 1_665
C21 C22 C23 C24 0.3(16) . .
C5 C22 C23 C24 174(2) 1_665 .
C20 C19 C24 C23 0.1(11) . .
C18 C19 C24 C23 177.8(14) . .
C22 C23 C24 C19 -0.2(16) . .
N4 C25 C26 C27 -2(2) . .
C25 C26 C27 C28 2.3(19) . .
C25 C26 C27 C30 178.6(12) . .
C26 C27 C28 C29 -1.5(19) . .
C30 C27 C28 C29 -178.0(12) . .
C27 C28 C29 N4 0(2) . .
C26 C27 C30 C32 -166.1(14) . 4_565
C28 C27 C30 C32 10.2(19) . 4_565
C26 C27 C30 C33 20.0(19) . 4_565
C28 C27 C30 C33 -163.7(13) . 4_565
N6 C31 C32 C30 0(2) . 4_566
C30 C33 C34 N6 4(3) 4_566 .
N5 C35 C36 C37 -5(2) . .
C35 C36 C37 C38 0(2) . .
C35 C36 C37 C42 -176.0(13) . 1_655
C36 C37 C38 C39 3(2) . .
C42 C37 C38 C39 178.7(14) 1_655 .
C37 C38 C39 N5 0(2) . .
N3 C40 C41 C42 1(2) . .
C40 C41 C42 C43 -2(2) . .
C40 C41 C42 C37 175.6(13) . 1_455
C41 C42 C43 C44 5(3) . .
C37 C42 C43 C44 -173.1(16) 1_455 .
C42 C43 C44 N3 -5(3) . .
C22 C5 N1 C3 -170.9(17) 1_445 .
C4 C3 N1 C5 -177.4(18) . .
C2 C3 N1 C5 61(2) . .
C1 C3 N1 C5 -59(2) . .
C11 C10 N2 C8 -177(2) . .
C9 C8 N2 C10 58(3) . .
C6 C8 N2 C10 179(3) . .
C7 C8 N2 C10 -62(3) . .
C41 C40 N3 O24 -178.5(12) . .
C41 C40 N3 C44 -1(2) . .
C43 C44 N3 C40 4(2) . .
C43 C44 N3 O24 -179.2(15) . .
C26 C25 N4 O25 -174.6(11) . .
C26 C25 N4 C29 0.2(19) . .
C28 C29 N4 O25 175.4(12) . .
C28 C29 N4 C25 0(2) . .
C38 C39 N5 C35 -5(2) . .
C38 C39 N5 O26 -177.3(14) . .
C36 C35 N5 C39 8(2) . .
C36 C35 N5 O26 180.0(12) . .
C32 C31 N6 O27 -176.3(13) . .
C32 C31 N6 C34 1(2) . .
C33 C34 N6 O27 174.3(15) . .
C33 C34 N6 C31 -3(2) . .
O1S C1S N1S C3S -169(3) . .
O1S C1S N1S C2S -6(5) . .
C3 C1 O2 V6 68.2(14) . .
C3 C1 O2 V5 -70.7(14) . .
C3 C4 O3 V4 66.6(13) . .
C3 C4 O3 V6 -71.9(11) . .
C3 C2 O5 V5 69.4(14) . .
C3 C2 O5 V4 -68.9(14) . .
C8 C9 O15 V2 -68.9(14) . .
C8 C9 O15 V1 66.8(15) . .
C8 C7 O16 V1 -71.2(13) . .
C8 C7 O16 V3 65.8(12) . .
C8 C6 O18 V3 -71.4(15) . .
C8 C6 O18 V2 67.3(16) . .
O21 C17 O20 Tb1 12.0(12) . .
C14 C17 O20 Tb1 -171.6(11) . .
O20 C17 O21 Tb1 -11.7(11) . .
C14 C17 O21 Tb1 171.8(11) . .
O23 C18 O22 Tb1 5.9(11) . .
C19 C18 O22 Tb1 -170.3(10) . .
O22 C18 O23 Tb1 -5.8(11) . .
C19 C18 O23 Tb1 170.4(10) . .
C40 N3 O24 Tb1 -40.6(17) . .
C44 N3 O24 Tb1 142.3(11) . .
C25 N4 O25 Tb1 -68.8(12) . .
C29 N4 O25 Tb1 116.3(10) . .
C39 N5 O26 Tb1 84.0(13) . .
C35 N5 O26 Tb1 -88.4(13) . .
C31 N6 O27 Tb1 -34(2) . .
C34 N6 O27 Tb1 149.1(11) . .
N6 O27 Tb1 O24 60.3(12) . .
N6 O27 Tb1 O26 -95.1(12) . .
N6 O27 Tb1 O20 -28.8(14) . .
N6 O27 Tb1 O25 136.6(10) . .
N6 O27 Tb1 O22 -168.6(12) . .
N6 O27 Tb1 O21 -18.5(12) . .
N6 O27 Tb1 O23 137.1(12) . .
N6 O27 Tb1 C17 -26.2(13) . .
N6 O27 Tb1 C18 164.5(12) . .
N3 O24 Tb1 O27 -127.5(10) . .
N3 O24 Tb1 O26 -46.0(14) . .
N3 O24 Tb1 O20 7.6(10) . .
N3 O24 Tb1 O25 81.9(10) . .
N3 O24 Tb1 O22 150.9(9) . .
N3 O24 Tb1 O21 -45.9(10) . .
N3 O24 Tb1 O23 156.8(10) . .
N3 O24 Tb1 C17 -18.9(10) . .
N3 O24 Tb1 C18 152.7(10) . .
N5 O26 Tb1 O27 -60.4(10) . .
N5 O26 Tb1 O24 -142.6(9) . .
N5 O26 Tb1 O20 161.5(10) . .
N5 O26 Tb1 O25 94.6(9) . .
N5 O26 Tb1 O22 24.2(9) . .
N5 O26 Tb1 O21 -142.7(10) . .
N5 O26 Tb1 O23 9.9(11) . .
N5 O26 Tb1 C17 -171.2(10) . .
N5 O26 Tb1 C18 19.1(10) . .
C17 O20 Tb1 O27 5.5(9) . .
C17 O20 Tb1 O24 -83.7(7) . .
C17 O20 Tb1 O26 75.9(7) . .
C17 O20 Tb1 O25 -167.0(7) . .
C17 O20 Tb1 O22 131.2(7) . .
C17 O20 Tb1 O21 -7.1(7) . .
C17 O20 Tb1 O23 -148.9(7) . .
C17 O20 Tb1 C18 163.4(7) . .
N4 O25 Tb1 O27 139.5(8) . .
N4 O25 Tb1 O24 -142.5(7) . .
N4 O25 Tb1 O26 16.7(8) . .
N4 O25 Tb1 O20 -51.2(7) . .
N4 O25 Tb1 O22 83.7(7) . .
N4 O25 Tb1 O21 -71.1(8) . .
N4 O25 Tb1 O23 139.0(7) . .
N4 O25 Tb1 C17 -57.1(7) . .
N4 O25 Tb1 C18 110.7(8) . .
C18 O22 Tb1 O27 -80.6(7) . .
C18 O22 Tb1 O24 3.8(8) . .
C18 O22 Tb1 O26 -168.9(7) . .
C18 O22 Tb1 O20 134.6(6) . .
C18 O22 Tb1 O25 74.7(7) . .
C18 O22 Tb1 O21 -144.9(8) . .
C18 O22 Tb1 O23 -3.3(6) . .
C18 O22 Tb1 C17 167.4(7) . .
C17 O21 Tb1 O27 -164.2(8) . .
C17 O21 Tb1 O24 104.4(8) . .
C17 O21 Tb1 O26 -75.7(8) . .
C17 O21 Tb1 O20 6.8(7) . .
C17 O21 Tb1 O25 30.8(9) . .
C17 O21 Tb1 O22 -99.3(9) . .
C17 O21 Tb1 O23 148.1(7) . .
C17 O21 Tb1 C18 -154.7(11) . .
C18 O23 Tb1 O27 95.7(7) . .
C18 O23 Tb1 O24 -171.3(7) . .
C18 O23 Tb1 O26 20.2(8) . .
C18 O23 Tb1 O20 -102.6(8) . .
C18 O23 Tb1 O25 -84.5(7) . .
C18 O23 Tb1 O22 3.3(6) . .
C18 O23 Tb1 O21 144.7(7) . .
C18 O23 Tb1 C17 -156.2(12) . .
O20 C17 Tb1 O27 -175.9(7) . .
O21 C17 Tb1 O27 16.5(8) . .
C14 C17 Tb1 O27 -73(10) . .
O20 C17 Tb1 O24 95.4(7) . .
O21 C17 Tb1 O24 -72.2(7) . .
C14 C17 Tb1 O24 -162(10) . .
O20 C17 Tb1 O26 -96.3(7) . .
O21 C17 Tb1 O26 96.2(8) . .
C14 C17 Tb1 O26 6(9) . .
O21 C17 Tb1 O20 -167.6(12) . .
C14 C17 Tb1 O20 103(10) . .
O20 C17 Tb1 O25 12.8(7) . .
O21 C17 Tb1 O25 -154.8(7) . .
C14 C17 Tb1 O25 115(10) . .
O20 C17 Tb1 O22 -72.2(9) . .
O21 C17 Tb1 O22 120.2(8) . .
C14 C17 Tb1 O22 30(10) . .
O20 C17 Tb1 O21 167.6(12) . .
C14 C17 Tb1 O21 -90(10) . .
O20 C17 Tb1 O23 80.6(14) . .
O21 C17 Tb1 O23 -86.9(15) . .
C14 C17 Tb1 O23 -177(9) . .
O20 C17 Tb1 C18 -47.4(19) . .
O21 C17 Tb1 C18 145.1(15) . .
C14 C17 Tb1 C18 55(10) . .
O22 C18 Tb1 O27 95.6(7) . .
O23 C18 Tb1 O27 -78.6(7) . .
C19 C18 Tb1 O27 179(7) . .
O22 C18 Tb1 O24 -177.1(6) . .
O23 C18 Tb1 O24 8.8(7) . .
C19 C18 Tb1 O24 -94(7) . .
O22 C18 Tb1 O26 10.8(7) . .
O23 C18 Tb1 O26 -163.4(6) . .
C19 C18 Tb1 O26 94(7) . .
O22 C18 Tb1 O20 -68.7(9) . .
O23 C18 Tb1 O20 117.1(7) . .
C19 C18 Tb1 O20 14(7) . .
O22 C18 Tb1 O25 -98.6(7) . .
O23 C18 Tb1 O25 87.2(7) . .
C19 C18 Tb1 O25 -16(7) . .
O23 C18 Tb1 O22 -174.2(11) . .
C19 C18 Tb1 O22 83(7) . .
O22 C18 Tb1 O21 86.1(13) . .
O23 C18 Tb1 O21 -88.1(14) . .
C19 C18 Tb1 O21 169(6) . .
O22 C18 Tb1 O23 174.2(11) . .
C19 C18 Tb1 O23 -103(7) . .
O22 C18 Tb1 C17 -36(2) . .
O23 C18 Tb1 C17 150.3(15) . .
C19 C18 Tb1 C17 47(8) . .
V5 O8 V1 O14 -172.7(5) . .
V5 O8 V1 O7 83.2(5) . .
V5 O8 V1 O16 -75.0(5) . .
V5 O8 V1 O15 -5.0(13) . .
V5 O8 V1 O10 2.5(4) . .
V5 O8 V1 V6 49.8(4) . .
V6 O7 V1 O14 175.9(5) . .
V6 O7 V1 O8 -77.8(5) . .
V6 O7 V1 O16 22.4(12) . .
V6 O7 V1 O15 81.4(5) . .
V6 O7 V1 O10 3.5(4) . .
V6 O7 V1 V5 -43.4(4) . .
C7 O16 V1 O14 -38.6(10) . .
V3 O16 V1 O14 -178.9(5) . .
C7 O16 V1 O8 -143.4(9) . .
V3 O16 V1 O8 76.2(4) . .
C7 O16 V1 O7 115.4(12) . .
V3 O16 V1 O7 -25.0(12) . .
C7 O16 V1 O15 56.1(9) . .
V3 O16 V1 O15 -84.2(4) . .
C7 O16 V1 O10 134.5(10) . .
V3 O16 V1 O10 -5.9(4) . .
C7 O16 V1 V5 -177.2(9) . .
V3 O16 V1 V5 42.4(3) . .
C7 O16 V1 V6 130.5(9) . .
V3 O16 V1 V6 -9.9(5) . .
C9 O15 V1 O14 42.7(9) . .
V2 O15 V1 O14 -178.9(4) . .
C9 O15 V1 O8 -125.4(12) . .
V2 O15 V1 O8 13.0(12) . .
C9 O15 V1 O7 144.7(9) . .
V2 O15 V1 O7 -76.9(4) . .
C9 O15 V1 O16 -54.3(9) . .
V2 O15 V1 O16 84.1(4) . .
C9 O15 V1 O10 -132.9(9) . .
V2 O15 V1 O10 5.5(4) . .
C9 O15 V1 V5 -128.8(8) . .
V2 O15 V1 V5 9.6(5) . .
C9 O15 V1 V6 179.0(9) . .
V2 O15 V1 V6 -42.7(3) . .
V4 O10 V1 O14 117(31) . .
V2 O10 V1 O14 -36(3) . .
V3 O10 V1 O14 60(3) . .
V5 O10 V1 O14 144(2) . .
V6 O10 V1 O14 -121(2) . .
V4 O10 V1 O8 -29(32) . .
V2 O10 V1 O8 178.0(4) . .
V3 O10 V1 O8 -86.2(3) . .
V5 O10 V1 O8 -1.9(3) . .
V6 O10 V1 O8 93.3(3) . .
V4 O10 V1 O7 -125(32) . .
V2 O10 V1 O7 82.0(4) . .
V3 O10 V1 O7 177.8(4) . .
V5 O10 V1 O7 -97.9(3) . .
V6 O10 V1 O7 -2.7(3) . .
V4 O10 V1 O16 62(32) . .
V2 O10 V1 O16 -90.9(3) . .
V3 O10 V1 O16 5.0(3) . .
V5 O10 V1 O16 89.2(3) . .
V6 O10 V1 O16 -175.6(3) . .
V4 O10 V1 O15 148(32) . .
V2 O10 V1 O15 -4.7(3) . .
V3 O10 V1 O15 91.2(3) . .
V5 O10 V1 O15 175.4(3) . .
V6 O10 V1 O15 -89.4(3) . .
V4 O10 V1 V5 -27(32) . .
V2 O10 V1 V5 179.9(4) . .
V3 O10 V1 V5 -84.3(3) . .
V6 O10 V1 V5 95.2(3) . .
V4 O10 V1 V6 -122(32) . .
V2 O10 V1 V6 84.7(3) . .
V3 O10 V1 V6 -179.5(4) . .
V5 O10 V1 V6 -95.2(3) . .
V6 O9 V2 O17 -174.0(5) . .
V6 O9 V2 O12 82.6(5) . .
V6 O9 V2 O15 -75.3(4) . .
V6 O9 V2 O18 -4.8(13) . .
V6 O9 V2 O10 3.1(4) . .
V6 O9 V2 V4 49.6(3) . .
V4 O12 V2 O17 175.0(7) . .
V4 O12 V2 O9 -79.6(6) . .
V4 O12 V2 O15 20.8(15) . .
V4 O12 V2 O18 80.4(6) . .
V4 O12 V2 O10 2.6(5) . .
V4 O12 V2 V6 -44.6(5) . .
C9 O15 V2 O17 -38.2(10) . .
V1 O15 V2 O17 -178.3(6) . .
C9 O15 V2 O9 -142.6(8) . .
V1 O15 V2 O9 77.3(4) . .
C9 O15 V2 O12 116.4(13) . .
V1 O15 V2 O12 -23.8(13) . .
C9 O15 V2 O18 56.4(8) . .
V1 O15 V2 O18 -83.7(4) . .
C9 O15 V2 O10 134.6(8) . .
V1 O15 V2 O10 -5.5(4) . .
C9 O15 V2 V6 -176.9(8) . .
V1 O15 V2 V6 42.9(3) . .
C9 O15 V2 V4 130.2(8) . .
V1 O15 V2 V4 -10.0(5) . .
C6 O18 V2 O17 40.0(11) . .
V3 O18 V2 O17 -177.7(5) . .
C6 O18 V2 O9 -129.5(12) . .
V3 O18 V2 O9 12.9(13) . .
C6 O18 V2 O12 141.6(10) . .
V3 O18 V2 O12 -76.1(5) . .
C6 O18 V2 O15 -57.9(10) . .
V3 O18 V2 O15 84.5(4) . .
C6 O18 V2 O10 -137.5(10) . .
V3 O18 V2 O10 4.9(4) . .
C6 O18 V2 V6 -132.9(9) . .
V3 O18 V2 V6 9.5(5) . .
C6 O18 V2 V4 175.1(10) . .
V3 O18 V2 V4 -42.6(3) . .
V4 O10 V2 O17 -108(3) . .
V3 O10 V2 O17 -23(3) . .
V5 O10 V2 O17 77(23) . .
V6 O10 V2 O17 156(3) . .
V1 O10 V2 O17 71(3) . .
V4 O10 V2 O9 93.4(3) . .
V3 O10 V2 O9 178.7(3) . .
V5 O10 V2 O9 -81(22) . .
V6 O10 V2 O9 -2.4(3) . .
V1 O10 V2 O9 -86.9(3) . .
V4 O10 V2 O12 -2.0(4) . .
V3 O10 V2 O12 83.2(4) . .
V5 O10 V2 O12 -177(100) . .
V6 O10 V2 O12 -97.8(4) . .
V1 O10 V2 O12 177.7(4) . .
V4 O10 V2 O15 -175.0(3) . .
V3 O10 V2 O15 -89.8(3) . .
V5 O10 V2 O15 10(22) . .
V6 O10 V2 O15 89.2(3) . .
V1 O10 V2 O15 4.7(3) . .
V4 O10 V2 O18 -89.3(3) . .
V3 O10 V2 O18 -4.1(3) . .
V5 O10 V2 O18 96(22) . .
V6 O10 V2 O18 174.9(3) . .
V1 O10 V2 O18 90.3(3) . .
V4 O10 V2 V6 95.8(3) . .
V3 O10 V2 V6 -179.0(4) . .
V5 O10 V2 V6 -79(22) . .
V1 O10 V2 V6 -84.5(3) . .
V3 O10 V2 V4 85.2(3) . .
V5 O10 V2 V4 -175(100) . .
V6 O10 V2 V4 -95.8(3) . .
V1 O10 V2 V4 179.7(4) . .
V4 O13 V3 O19 -170.1(6) . .
V4 O13 V3 O11 83.3(5) . .
V4 O13 V3 O18 -74.4(6) . .
V4 O13 V3 O16 -3.3(15) . .
V4 O13 V3 O10 2.7(5) . .
V4 O13 V3 V5 50.4(5) . .
V5 O11 V3 O19 174.2(6) . .
V5 O11 V3 O13 -79.3(5) . .
V5 O11 V3 O18 15.4(13) . .
V5 O11 V3 O16 78.5(5) . .
V5 O11 V3 O10 0.6(4) . .
V5 O11 V3 V4 -45.7(4) . .
C6 O18 V3 O19 -37.3(10) . .
V2 O18 V3 O19 -179.3(6) . .
C6 O18 V3 O13 -142.7(10) . .
V2 O18 V3 O13 75.3(5) . .
C6 O18 V3 O11 122.2(12) . .
V2 O18 V3 O11 -19.8(12) . .
C6 O18 V3 O16 58.5(9) . .
V2 O18 V3 O16 -83.5(4) . .
C6 O18 V3 O10 137.2(10) . .
V2 O18 V3 O10 -4.8(4) . .
C6 O18 V3 V4 -175.5(9) . .
V2 O18 V3 V4 42.5(3) . .
C6 O18 V3 V5 132.4(9) . .
V2 O18 V3 V5 -9.5(5) . .
C7 O16 V3 O19 39.5(10) . .
V1 O16 V3 O19 179.2(6) . .
C7 O16 V3 O13 -127.7(13) . .
V1 O16 V3 O13 12.0(14) . .
C7 O16 V3 O11 144.6(9) . .
V1 O16 V3 O11 -75.7(4) . .
C7 O16 V3 O18 -55.3(9) . .
V1 O16 V3 O18 84.3(4) . .
C7 O16 V3 O10 -133.7(9) . .
V1 O16 V3 O10 5.9(4) . .
C7 O16 V3 V4 -129.9(8) . .
V1 O16 V3 V4 9.7(6) . .
C7 O16 V3 V5 177.8(9) . .
V1 O16 V3 V5 -42.5(3) . .
V4 O10 V3 O19 127(4) . .
V2 O10 V3 O19 41(4) . .
V5 O10 V3 O19 -137(4) . .
V6 O10 V3 O19 -79(19) . .
V1 O10 V3 O19 -53(4) . .
V4 O10 V3 O13 -2.0(4) . .
V2 O10 V3 O13 -87.8(4) . .
V5 O10 V3 O13 93.3(4) . .
V6 O10 V3 O13 152(18) . .
V1 O10 V3 O13 177.4(4) . .
V4 O10 V3 O11 -95.8(3) . .
V2 O10 V3 O11 178.5(4) . .
V5 O10 V3 O11 -0.5(3) . .
V6 O10 V3 O11 58(18) . .
V1 O10 V3 O11 83.6(4) . .
V4 O10 V3 O18 89.9(3) . .
V2 O10 V3 O18 4.2(3) . .
V5 O10 V3 O18 -174.7(3) . .
V6 O10 V3 O18 -116(18) . .
V1 O10 V3 O18 -90.7(3) . .
V4 O10 V3 O16 175.7(3) . .
V2 O10 V3 O16 89.9(3) . .
V5 O10 V3 O16 -89.0(3) . .
V6 O10 V3 O16 -31(18) . .
V1 O10 V3 O16 -4.9(3) . .
V2 O10 V3 V4 -85.8(3) . .
V5 O10 V3 V4 95.3(2) . .
V6 O10 V3 V4 154(18) . .
V1 O10 V3 V4 179.4(4) . .
V4 O10 V3 V5 -95.3(2) . .
V2 O10 V3 V5 178.9(4) . .
V6 O10 V3 V5 58(18) . .
V1 O10 V3 V5 84.1(3) . .
V2 O12 V4 O6 172.2(6) . .
V2 O12 V4 O13 -83.4(6) . .
V2 O12 V4 O3 75.6(6) . .
V2 O12 V4 O5 8.4(16) . .
V2 O12 V4 O10 -2.6(5) . .
V2 O12 V4 V3 -50.3(5) . .
V3 O13 V4 O6 -175.0(5) . .
V3 O13 V4 O12 78.4(6) . .
V3 O13 V4 O3 -21.6(14) . .
V3 O13 V4 O5 -80.6(5) . .
V3 O13 V4 O10 -2.7(5) . .
V3 O13 V4 V2 43.9(5) . .
C4 O3 V4 O6 37.3(10) . .
V6 O3 V4 O6 178.1(5) . .
C4 O3 V4 O12 142.4(9) . .
V6 O3 V4 O12 -76.8(5) . .
C4 O3 V4 O13 -116.6(12) . .
V6 O3 V4 O13 24.2(13) . .
C4 O3 V4 O5 -57.0(9) . .
V6 O3 V4 O5 83.9(4) . .
C4 O3 V4 O10 -135.7(9) . .
V6 O3 V4 O10 5.1(4) . .
C4 O3 V4 V3 -131.2(8) . .
V6 O3 V4 V3 9.6(6) . .
C4 O3 V4 V2 176.4(9) . .
V6 O3 V4 V2 -42.8(3) . .
C2 O5 V4 O6 -39.9(10) . .
V5 O5 V4 O6 177.4(5) . .
C2 O5 V4 O12 124.5(13) . .
V5 O5 V4 O12 -18.3(14) . .
C2 O5 V4 O13 -142.3(9) . .
V5 O5 V4 O13 75.0(4) . .
C2 O5 V4 O3 56.1(9) . .
V5 O5 V4 O3 -86.6(4) . .
C2 O5 V4 O10 135.6(9) . .
V5 O5 V4 O10 -7.1(4) . .
C2 O5 V4 V3 -176.0(9) . .
V5 O5 V4 V3 41.3(3) . .
C2 O5 V4 V2 130.3(8) . .
V5 O5 V4 V2 -12.5(5) . .
V2 O10 V4 O6 -143(3) . .
V3 O10 V4 O6 121(3) . .
V5 O10 V4 O6 37(3) . .
V6 O10 V4 O6 -58(3) . .
V1 O10 V4 O6 64(33) . .
V2 O10 V4 O12 2.0(4) . .
V3 O10 V4 O12 -93.8(4) . .
V5 O10 V4 O12 -178.1(4) . .
V6 O10 V4 O12 86.8(4) . .
V1 O10 V4 O12 -151(32) . .
V2 O10 V4 O13 97.8(4) . .
V3 O10 V4 O13 2.0(4) . .
V5 O10 V4 O13 -82.3(4) . .
V6 O10 V4 O13 -177.4(4) . .
V1 O10 V4 O13 -55(32) . .
V2 O10 V4 O3 -89.1(3) . .
V3 O10 V4 O3 175.1(3) . .
V5 O10 V4 O3 90.8(4) . .
V6 O10 V4 O3 -4.4(3) . .
V1 O10 V4 O3 118(32) . .
V2 O10 V4 O5 -174.0(3) . .
V3 O10 V4 O5 90.2(3) . .
V5 O10 V4 O5 5.9(3) . .
V6 O10 V4 O5 -89.2(3) . .
V1 O10 V4 O5 33(32) . .
V2 O10 V4 V3 95.8(3) . .
V5 O10 V4 V3 -84.3(3) . .
V6 O10 V4 V3 -179.5(4) . .
V1 O10 V4 V3 -57(32) . .
V3 O10 V4 V2 -95.8(3) . .
V5 O10 V4 V2 179.9(4) . .
V6 O10 V4 V2 84.7(3) . .
V1 O10 V4 V2 -153(32) . .
O19 V3 V4 O6 21.5(9) . .
O13 V3 V4 O6 7.1(8) . .
O11 V3 V4 O6 -89.7(6) . .
O18 V3 V4 O6 110.0(6) . .
O16 V3 V4 O6 -174.4(6) . .
O10 V3 V4 O6 -169.3(6) . .
V5 V3 V4 O6 -115.4(5) . .
O19 V3 V4 O12 -87.7(8) . .
O13 V3 V4 O12 -102.1(7) . .
O11 V3 V4 O12 161.1(4) . .
O18 V3 V4 O12 0.8(4) . .
O16 V3 V4 O12 76.4(5) . .
O10 V3 V4 O12 81.5(4) . .
V5 V3 V4 O12 135.4(3) . .
O19 V3 V4 O13 14.5(9) . .
O11 V3 V4 O13 -96.8(6) . .
O18 V3 V4 O13 102.9(6) . .
O16 V3 V4 O13 178.5(7) . .
O10 V3 V4 O13 -176.4(6) . .
V5 V3 V4 O13 -122.5(6) . .
O19 V3 V4 O3 -175.1(8) . .
O13 V3 V4 O3 170.4(7) . .
O11 V3 V4 O3 73.7(4) . .
O18 V3 V4 O3 -86.7(4) . .
O16 V3 V4 O3 -11.1(5) . .
O10 V3 V4 O3 -5.9(4) . .
V5 V3 V4 O3 47.9(3) . .
O19 V3 V4 O5 110.3(7) . .
O13 V3 V4 O5 95.8(6) . .
O11 V3 V4 O5 -1.0(3) . .
O18 V3 V4 O5 -161.3(4) . .
O16 V3 V4 O5 -85.7(4) . .
O10 V3 V4 O5 -80.6(3) . .
V5 V3 V4 O5 -26.7(2) . .
O19 V3 V4 O10 -169.2(8) . .
O13 V3 V4 O10 176.4(7) . .
O11 V3 V4 O10 79.6(4) . .
O18 V3 V4 O10 -80.7(4) . .
O16 V3 V4 O10 -5.1(4) . .
V5 V3 V4 O10 53.9(3) . .
O19 V3 V4 V2 -116.3(7) . .
O13 V3 V4 V2 -130.8(6) . .
O11 V3 V4 V2 132.4(3) . .
O18 V3 V4 V2 -27.9(3) . .
O16 V3 V4 V2 47.7(3) . .
O10 V3 V4 V2 52.8(3) . .
V5 V3 V4 V2 106.72(9) . .
O17 V2 V4 O6 -18.5(10) . .
O9 V2 V4 O6 89.4(7) . .
O12 V2 V4 O6 -11.6(9) . .
O15 V2 V4 O6 178.0(7) . .
O18 V2 V4 O6 -107.0(7) . .
O10 V2 V4 O6 172.0(7) . .
V6 V2 V4 O6 118.2(7) . .
O17 V2 V4 O12 -7.0(9) . .
O9 V2 V4 O12 101.0(7) . .
O15 V2 V4 O12 -170.5(7) . .
O18 V2 V4 O12 -95.4(7) . .
O10 V2 V4 O12 -176.5(7) . .
V6 V2 V4 O12 129.8(6) . .
O17 V2 V4 O13 91.0(8) . .
O9 V2 V4 O13 -161.0(4) . .
O12 V2 V4 O13 98.0(7) . .
O15 V2 V4 O13 -72.5(5) . .
O18 V2 V4 O13 2.6(4) . .
O10 V2 V4 O13 -78.5(4) . .
V6 V2 V4 O13 -132.2(3) . .
O17 V2 V4 O3 -108.6(7) . .
O9 V2 V4 O3 -0.7(4) . .
O12 V2 V4 O3 -101.6(7) . .
O15 V2 V4 O3 87.9(4) . .
O18 V2 V4 O3 162.9(4) . .
O10 V2 V4 O3 81.9(4) . .
V6 V2 V4 O3 28.1(3) . .
O17 V2 V4 O5 176.7(7) . .
O9 V2 V4 O5 -75.4(4) . .
O12 V2 V4 O5 -176.4(7) . .
O15 V2 V4 O5 13.1(5) . .
O18 V2 V4 O5 88.2(4) . .
O10 V2 V4 O5 7.2(4) . .
V6 V2 V4 O5 -46.6(3) . .
O17 V2 V4 O10 169.5(8) . .
O9 V2 V4 O10 -82.6(4) . .
O12 V2 V4 O10 176.5(7) . .
O15 V2 V4 O10 6.0(4) . .
O18 V2 V4 O10 81.0(4) . .
V6 V2 V4 O10 -53.8(3) . .
O17 V2 V4 V3 116.0(7) . .
O9 V2 V4 V3 -136.1(3) . .
O12 V2 V4 V3 122.9(6) . .
O15 V2 V4 V3 -47.6(3) . .
O18 V2 V4 V3 27.5(3) . .
O10 V2 V4 V3 -53.5(3) . .
V6 V2 V4 V3 -107.32(10) . .
V3 O11 V5 O4 174.4(5) . .
V3 O11 V5 O8 -81.1(5) . .
V3 O11 V5 O5 76.7(5) . .
V3 O11 V5 O2 9.0(13) . .
V3 O11 V5 O10 -0.6(4) . .
V3 O11 V5 V1 -48.5(4) . .
V1 O8 V5 O4 -176.2(6) . .
V1 O8 V5 O11 78.7(5) . .
V1 O8 V5 O5 -22.0(13) . .
V1 O8 V5 O2 -79.7(5) . .
V1 O8 V5 O10 -2.5(4) . .
V1 O8 V5 V3 44.8(4) . .
C2 O5 V5 O4 40.2(9) . .
V4 O5 V5 O4 -178.6(5) . .
C2 O5 V5 O11 143.9(9) . .
V4 O5 V5 O11 -74.9(4) . .
C2 O5 V5 O8 -114.4(12) . .
V4 O5 V5 O8 26.8(12) . .
C2 O5 V5 O2 -56.1(9) . .
V4 O5 V5 O2 85.1(4) . .
C2 O5 V5 O10 -134.2(9) . .
V4 O5 V5 O10 7.0(4) . .
C2 O5 V5 V3 177.6(8) . .
V4 O5 V5 V3 -41.2(3) . .
C2 O5 V5 V1 -129.0(8) . .
V4 O5 V5 V1 12.2(5) . .
C1 O2 V5 O4 -39.5(10) . .
V6 O2 V5 O4 178.4(4) . .
C1 O2 V5 O11 126.2(12) . .
V6 O2 V5 O11 -15.9(12) . .
C1 O2 V5 O8 -142.0(9) . .
V6 O2 V5 O8 75.8(4) . .
C1 O2 V5 O5 57.1(9) . .
V6 O2 V5 O5 -85.0(4) . .
C1 O2 V5 O10 136.0(9) . .
V6 O2 V5 O10 -6.2(3) . .
C1 O2 V5 V3 132.3(9) . .
V6 O2 V5 V3 -9.8(5) . .
C1 O2 V5 V1 -175.2(9) . .
V6 O2 V5 V1 42.6(3) . .
V4 O10 V5 O4 -54(3) . .
V2 O10 V5 O4 121(22) . .
V3 O10 V5 O4 -139(3) . .
V6 O10 V5 O4 42(3) . .
V1 O10 V5 O4 127(3) . .
V4 O10 V5 O11 85.6(4) . .
V2 O10 V5 O11 -100(22) . .
V3 O10 V5 O11 0.5(3) . .
V6 O10 V5 O11 -178.5(4) . .
V1 O10 V5 O11 -94.1(3) . .
V4 O10 V5 O8 -178.5(4) . .
V2 O10 V5 O8 -4(22) . .
V3 O10 V5 O8 96.4(3) . .
V6 O10 V5 O8 -82.6(3) . .
V1 O10 V5 O8 1.8(3) . .
V4 O10 V5 O5 -6.1(3) . .
V2 O10 V5 O5 169(100) . .
V3 O10 V5 O5 -91.2(3) . .
V6 O10 V5 O5 89.8(3) . .
V1 O10 V5 O5 174.3(3) . .
V4 O10 V5 O2 -90.8(3) . .
V2 O10 V5 O2 84(22) . .
V3 O10 V5 O2 -175.9(3) . .
V6 O10 V5 O2 5.1(3) . .
V1 O10 V5 O2 89.5(3) . .
V4 O10 V5 V3 85.1(3) . .
V2 O10 V5 V3 -100(22) . .
V6 O10 V5 V3 -179.0(4) . .
V1 O10 V5 V3 -94.5(3) . .
V4 O10 V5 V1 179.7(4) . .
V2 O10 V5 V1 -6(22) . .
V3 O10 V5 V1 94.5(3) . .
V6 O10 V5 V1 -84.4(2) . .
O19 V3 V5 O4 -16.5(8) . .
O13 V3 V5 O4 92.1(6) . .
O11 V3 V5 O4 -8.1(7) . .
O18 V3 V5 O4 179.0(6) . .
O16 V3 V5 O4 -105.9(6) . .
O10 V3 V5 O4 172.7(6) . .
V4 V3 V5 O4 120.1(5) . .
O19 V3 V5 O11 -8.4(8) . .
O13 V3 V5 O11 100.2(6) . .
O18 V3 V5 O11 -172.9(6) . .
O16 V3 V5 O11 -97.8(6) . .
O10 V3 V5 O11 -179.2(6) . .
V4 V3 V5 O11 128.2(5) . .
O19 V3 V5 O8 91.5(7) . .
O13 V3 V5 O8 -159.9(4) . .
O11 V3 V5 O8 99.9(6) . .
O18 V3 V5 O8 -73.0(4) . .
O16 V3 V5 O8 2.1(3) . .
O10 V3 V5 O8 -79.3(4) . .
V4 V3 V5 O8 -131.9(3) . .
O19 V3 V5 O5 -109.4(7) . .
O13 V3 V5 O5 -0.8(4) . .
O11 V3 V5 O5 -101.0(6) . .
O18 V3 V5 O5 86.1(4) . .
O16 V3 V5 O5 161.2(3) . .
O10 V3 V5 O5 79.8(3) . .
V4 V3 V5 O5 27.2(2) . .
O19 V3 V5 O2 175.6(7) . .
O13 V3 V5 O2 -75.8(4) . .
O11 V3 V5 O2 -176.0(6) . .
O18 V3 V5 O2 11.0(4) . .
O16 V3 V5 O2 86.2(4) . .
O10 V3 V5 O2 4.8(4) . .
V4 V3 V5 O2 -47.8(3) . .
O19 V3 V5 O10 170.7(7) . .
O13 V3 V5 O10 -80.6(4) . .
O11 V3 V5 O10 179.2(6) . .
O18 V3 V5 O10 6.2(4) . .
O16 V3 V5 O10 81.4(3) . .
V4 V3 V5 O10 -52.6(3) . .
O19 V3 V5 V1 116.6(6) . .
O13 V3 V5 V1 -134.8(3) . .
O11 V3 V5 V1 125.0(5) . .
O18 V3 V5 V1 -47.9(3) . .
O16 V3 V5 V1 27.2(2) . .
O10 V3 V5 V1 -54.2(3) . .
V4 V3 V5 V1 -106.78(8) . .
O14 V1 V5 O4 16.2(8) . .
O8 V1 V5 O4 5.3(8) . .
O7 V1 V5 O4 -93.0(7) . .
O16 V1 V5 O4 107.4(7) . .
O15 V1 V5 O4 -176.8(7) . .
O10 V1 V5 O4 -171.4(7) . .
V6 V1 V5 O4 -118.0(6) . .
O14 V1 V5 O11 -91.1(6) . .
O8 V1 V5 O11 -102.0(6) . .
O7 V1 V5 O11 159.7(4) . .
O16 V1 V5 O11 0.1(4) . .
O15 V1 V5 O11 75.9(4) . .
O10 V1 V5 O11 81.3(4) . .
V6 V1 V5 O11 134.7(3) . .
O14 V1 V5 O8 10.9(7) . .
O7 V1 V5 O8 -98.3(6) . .
O16 V1 V5 O8 102.1(6) . .
O15 V1 V5 O8 177.9(6) . .
O10 V1 V5 O8 -176.7(6) . .
V6 V1 V5 O8 -123.3(5) . .
O14 V1 V5 O5 -179.3(6) . .
O8 V1 V5 O5 169.8(6) . .
O7 V1 V5 O5 71.6(4) . .
O16 V1 V5 O5 -88.1(4) . .
O15 V1 V5 O5 -12.3(5) . .
O10 V1 V5 O5 -6.9(4) . .
V6 V1 V5 O5 46.5(3) . .
O14 V1 V5 O2 107.2(6) . .
O8 V1 V5 O2 96.3(6) . .
O7 V1 V5 O2 -2.0(4) . .
O16 V1 V5 O2 -161.6(4) . .
O15 V1 V5 O2 -85.8(4) . .
O10 V1 V5 O2 -80.4(4) . .
V6 V1 V5 O2 -27.0(3) . .
O14 V1 V5 O10 -172.4(6) . .
O8 V1 V5 O10 176.7(6) . .
O7 V1 V5 O10 78.4(4) . .
O16 V1 V5 O10 -81.2(4) . .
O15 V1 V5 O10 -5.4(4) . .
V6 V1 V5 O10 53.4(3) . .
O14 V1 V5 V3 -118.6(5) . .
O8 V1 V5 V3 -129.5(5) . .
O7 V1 V5 V3 132.2(3) . .
O16 V1 V5 V3 -27.4(3) . .
O15 V1 V5 V3 48.4(3) . .
O10 V1 V5 V3 53.8(3) . .
V6 V1 V5 V3 107.16(10) . .
V1 O7 V6 O1 175.3(6) . .
V1 O7 V6 O9 -83.0(5) . .
V1 O7 V6 O2 73.7(5) . .
V1 O7 V6 O3 2.1(14) . .
V1 O7 V6 O10 -3.6(4) . .
V1 O7 V6 V2 -50.7(4) . .
V2 O9 V6 O1 -176.9(5) . .
V2 O9 V6 O7 78.5(4) . .
V2 O9 V6 O2 -18.8(11) . .
V2 O9 V6 O3 -79.7(4) . .
V2 O9 V6 O10 -3.0(4) . .
V2 O9 V6 V1 44.2(4) . .
C1 O2 V6 O1 38.3(10) . .
V5 O2 V6 O1 -180.0(5) . .
C1 O2 V6 O7 142.4(9) . .
V5 O2 V6 O7 -75.9(4) . .
C1 O2 V6 O9 -119.7(11) . .
V5 O2 V6 O9 22.1(10) . .
C1 O2 V6 O3 -58.4(9) . .
V5 O2 V6 O3 83.3(4) . .
C1 O2 V6 O10 -135.6(9) . .
V5 O2 V6 O10 6.1(3) . .
C1 O2 V6 V2 -132.0(9) . .
V5 O2 V6 V2 9.8(5) . .
C1 O2 V6 V1 175.9(9) . .
V5 O2 V6 V1 -42.4(3) . .
C4 O3 V6 O1 -41.1(9) . .
V4 O3 V6 O1 175.8(6) . .
C4 O3 V6 O7 132.2(11) . .
V4 O3 V6 O7 -10.8(13) . .
C4 O3 V6 O9 -141.2(8) . .
V4 O3 V6 O9 75.7(5) . .
C4 O3 V6 O2 59.3(8) . .
V4 O3 V6 O2 -83.8(5) . .
C4 O3 V6 O10 138.0(8) . .
V4 O3 V6 O10 -5.1(4) . .
C4 O3 V6 V2 -174.1(8) . .
V4 O3 V6 V2 42.9(4) . .
C4 O3 V6 V1 133.6(7) . .
V4 O3 V6 V1 -9.4(6) . .
V4 O10 V6 O1 13(5) . .
V2 O10 V6 O1 98(5) . .
V3 O10 V6 O1 -141(17) . .
V5 O10 V6 O1 -83(5) . .
V1 O10 V6 O1 -167(5) . .
V4 O10 V6 O7 -177.9(4) . .
V2 O10 V6 O7 -92.2(3) . .
V3 O10 V6 O7 29(18) . .
V5 O10 V6 O7 86.8(3) . .
V1 O10 V6 O7 2.7(3) . .
V4 O10 V6 O9 -83.4(3) . .
V2 O10 V6 O9 2.3(3) . .
V3 O10 V6 O9 123(18) . .
V5 O10 V6 O9 -178.8(3) . .
V1 O10 V6 O9 97.2(3) . .
V4 O10 V6 O2 90.2(3) . .
V2 O10 V6 O2 175.9(3) . .
V3 O10 V6 O2 -63(18) . .
V5 O10 V6 O2 -5.2(3) . .
V1 O10 V6 O2 -89.2(3) . .
V4 O10 V6 O3 4.3(3) . .
V2 O10 V6 O3 90.0(3) . .
V3 O10 V6 O3 -149(18) . .
V5 O10 V6 O3 -91.1(3) . .
V1 O10 V6 O3 -175.1(3) . .
V4 O10 V6 V2 -85.7(3) . .
V3 O10 V6 V2 121(18) . .
V5 O10 V6 V2 178.9(4) . .
V1 O10 V6 V2 94.9(2) . .
V4 O10 V6 V1 179.4(4) . .
V2 O10 V6 V1 -94.9(2) . .
V3 O10 V6 V1 26(18) . .
V5 O10 V6 V1 84.0(3) . .
O17 V2 V6 O1 13.2(8) . .
O9 V2 V6 O1 4.3(6) . .
O12 V2 V6 O1 -94.2(6) . .
O15 V2 V6 O1 106.4(5) . .
O18 V2 V6 O1 -177.8(6) . .
O10 V2 V6 O1 -171.6(6) . .
V4 V2 V6 O1 -119.3(5) . .
O17 V2 V6 O7 -92.3(6) . .
O9 V2 V6 O7 -101.2(5) . .
O12 V2 V6 O7 160.3(4) . .
O15 V2 V6 O7 0.9(3) . .
O18 V2 V6 O7 76.7(4) . .
O10 V2 V6 O7 82.8(4) . .
V4 V2 V6 O7 135.2(3) . .
O17 V2 V6 O9 8.9(7) . .
O12 V2 V6 O9 -98.4(5) . .
O15 V2 V6 O9 102.2(5) . .
O18 V2 V6 O9 178.0(5) . .
O10 V2 V6 O9 -175.9(5) . .
V4 V2 V6 O9 -123.6(4) . .
O17 V2 V6 O2 180.0(6) . .
O9 V2 V6 O2 171.0(5) . .
O12 V2 V6 O2 72.6(4) . .
O15 V2 V6 O2 -86.8(4) . .
O18 V2 V6 O2 -11.0(4) . .
O10 V2 V6 O2 -4.9(4) . .
V4 V2 V6 O2 47.5(3) . .
O17 V2 V6 O3 105.1(6) . .
O9 V2 V6 O3 96.2(5) . .
O12 V2 V6 O3 -2.2(4) . .
O15 V2 V6 O3 -161.6(3) . .
O18 V2 V6 O3 -85.8(4) . .
O10 V2 V6 O3 -79.7(3) . .
V4 V2 V6 O3 -27.3(2) . .
O17 V2 V6 O10 -175.2(6) . .
O9 V2 V6 O10 175.9(5) . .
O12 V2 V6 O10 77.5(4) . .
O15 V2 V6 O10 -81.9(3) . .
O18 V2 V6 O10 -6.1(4) . .
V4 V2 V6 O10 52.3(3) . .
O17 V2 V6 V1 -121.2(5) . .
O9 V2 V6 V1 -130.1(4) . .
O12 V2 V6 V1 131.5(3) . .
O15 V2 V6 V1 -27.9(2) . .
O18 V2 V6 V1 47.9(3) . .
O10 V2 V6 V1 54.0(3) . .
V4 V2 V6 V1 106.33(9) . .
O14 V1 V6 O1 -12.7(9) . .
O8 V1 V6 O1 95.9(7) . .
O7 V1 V6 O1 -6.9(8) . .
O16 V1 V6 O1 -176.8(7) . .
O15 V1 V6 O1 -101.1(7) . .
O10 V1 V6 O1 177.9(7) . .
V5 V1 V6 O1 124.3(7) . .
O14 V1 V6 O7 -5.9(7) . .
O8 V1 V6 O7 102.8(6) . .
O16 V1 V6 O7 -169.9(6) . .
O15 V1 V6 O7 -94.2(5) . .
O10 V1 V6 O7 -175.2(6) . .
V5 V1 V6 O7 131.2(5) . .
O14 V1 V6 O9 91.6(5) . .
O8 V1 V6 O9 -159.8(4) . .
O7 V1 V6 O9 97.4(5) . .
O16 V1 V6 O9 -72.5(4) . .
O15 V1 V6 O9 3.2(3) . .
O10 V1 V6 O9 -77.8(4) . .
V5 V1 V6 O9 -131.4(3) . .
O14 V1 V6 O2 -109.5(6) . .
O8 V1 V6 O2 -0.9(4) . .
O7 V1 V6 O2 -103.6(6) . .
O16 V1 V6 O2 86.4(4) . .
O15 V1 V6 O2 162.1(4) . .
O10 V1 V6 O2 81.2(4) . .
V5 V1 V6 O2 27.6(3) . .
O14 V1 V6 O3 175.1(6) . .
O8 V1 V6 O3 -76.3(4) . .
O7 V1 V6 O3 -179.1(6) . .
O16 V1 V6 O3 11.0(5) . .
O15 V1 V6 O3 86.7(4) . .
O10 V1 V6 O3 5.7(4) . .
V5 V1 V6 O3 -47.9(3) . .
O14 V1 V6 O10 169.4(6) . .
O8 V1 V6 O10 -82.0(4) . .
O7 V1 V6 O10 175.2(6) . .
O16 V1 V6 O10 5.3(4) . .
O15 V1 V6 O10 81.0(3) . .
V5 V1 V6 O10 -53.6(3) . .
O14 V1 V6 V2 116.2(5) . .
O8 V1 V6 V2 -135.2(3) . .
O7 V1 V6 V2 122.0(5) . .
O16 V1 V6 V2 -47.9(3) . .
O15 V1 V6 V2 27.8(2) . .
O10 V1 V6 V2 -53.2(3) . .
V5 V1 V6 V2 -106.80(9) . .
